data_4110156
loop_
_publ_author_name
'Soo Hyuk Choi'
'Ilia A. Guzei'
'Samuel H. Gellman'

_publ_contact_author_address
;
Department of Chemistry
University of Wisconsin-Madison
1101 University Ave
Madison, WI  53706
USA
;
_publ_contact_author_email iguzei@chem.wisc.edu
_publ_contact_author_fax 608-262-0381
_publ_contact_author_name
;
Guzei, Ilia A. 
;
_publ_contact_author_phone 608-263-4694
_publ_section_title
;
 Crystallographic Characterization of the \a/\b-Peptide 14/15-Helix
;
_journal_name_full 'Journal of the American Chemical Society'
_journal_page_first 13780
_journal_page_last 13781
_journal_paper_doi 10.1021/ja0753344
_journal_volume 129
_journal_year 2007
_chemical_absolute_configuration syn
_chemical_formula_moiety 'C51 H78 N8 O11'
_chemical_formula_sum 'C51 H78 N8 O11'
_chemical_formula_weight 979.21
_chemical_name_systematic
; 
 ? 
;
_space_group_IT_number 18
_symmetry_cell_setting orthorhombic
_symmetry_Int_Tables_number 18
_symmetry_space_group_name_Hall 'P 2 2ab'
_symmetry_space_group_name_H-M 'P 21 21 2'
_atom_sites_solution_hydrogens geom
_atom_sites_solution_primary direct
_atom_sites_solution_secondary difmap
_audit_creation_method
;
manual editing of the CIF file 
created by SHELXTL Ver. 6.10
and processed with modiCIfer-09152005. 
;
_cell_angle_alpha 90.00
_cell_angle_beta 90.00
_cell_angle_gamma 90.00
_cell_formula_units_Z 4
_cell_length_a 27.761(4)
_cell_length_b 18.604(3)
_cell_length_c 10.2474(15)
_cell_measurement_reflns_used 8468
_cell_measurement_temperature 100(2)
_cell_measurement_theta_max 28.2758
_cell_measurement_theta_min 2.1894
_cell_volume 5292.4(14)
_computing_cell_refinement 'SAINT Ver. 6.22  (Bruker-AXS, 2003)'
_computing_data_collection 'SMART Ver. 5.622 (Bruker-AXS, 2003)'
_computing_data_reduction 'SAINT Ver. 6.22'
_computing_molecular_graphics 'SHELXTL Ver. 6.10'
_computing_publication_material 'SHELXTL Ver. 6.10'
_computing_structure_refinement 'SHELXTL Ver. 6.10'
_computing_structure_solution 'SHELXTL Ver. 6.10 (Bruker-AXS, 2003)'
_diffrn_ambient_temperature 100(2)
_diffrn_measured_fraction_theta_full 0.999
_diffrn_measured_fraction_theta_max 0.999
_diffrn_measurement_device_type 'Bruker CCD-1000 area detector'
_diffrn_measurement_method '0.30\% \w scans'
_diffrn_radiation_monochromator graphite
_diffrn_radiation_source 'fine-focus sealed tube'
_diffrn_radiation_type Mo-K\a
_diffrn_radiation_wavelength 0.71073
_diffrn_reflns_av_R_equivalents 0.0459
_diffrn_reflns_av_sigmaI/netI 0.0309
_diffrn_reflns_limit_h_max 36
_diffrn_reflns_limit_h_min -37
_diffrn_reflns_limit_k_max 24
_diffrn_reflns_limit_k_min -24
_diffrn_reflns_limit_l_max 13
_diffrn_reflns_limit_l_min -13
_diffrn_reflns_number 86034
_diffrn_reflns_theta_full 28.30
_diffrn_reflns_theta_max 28.30
_diffrn_reflns_theta_min 1.32
_diffrn_standards_number 0
_exptl_absorpt_coefficient_mu 0.087
_exptl_absorpt_correction_T_max 0.9744
_exptl_absorpt_correction_T_min 0.9661
_exptl_absorpt_correction_type multi-scan
_exptl_absorpt_process_details
;
SADABS  (Bruker-AXS, 2003)
;
_exptl_crystal_colour colorless
_exptl_crystal_density_diffrn 1.229
_exptl_crystal_description block
_exptl_crystal_F_000 2112
_exptl_crystal_size_max 0.40
_exptl_crystal_size_mid 0.40
_exptl_crystal_size_min 0.30
_refine_diff_density_max 0.405
_refine_diff_density_min -0.253
_refine_diff_density_rms 0.057
_refine_ls_abs_structure_details 'Flack H D (1983), Acta Cryst. A39, 876-881'
_refine_ls_abs_structure_Flack 0.0(6)
_refine_ls_extinction_method none
_refine_ls_goodness_of_fit_ref 1.005
_refine_ls_hydrogen_treatment constr
_refine_ls_matrix_type full
_refine_ls_number_parameters 645
_refine_ls_number_reflns 13157
_refine_ls_number_restraints 2
_refine_ls_restrained_S_all 1.004
_refine_ls_R_factor_all 0.0518
_refine_ls_R_factor_gt 0.0487
_refine_ls_shift/su_max 0.001
_refine_ls_shift/su_mean 0.000
_refine_ls_structure_factor_coef Fsqd
_refine_ls_weighting_details 'calc w=1/[\s^2^(Fo^2^)+(0.0860P)^2^+1.7795P] where P=(Fo^2^+2Fc^2^)/3'
_refine_ls_weighting_scheme calc
_refine_ls_wR_factor_gt 0.1326
_refine_ls_wR_factor_ref 0.1366
_reflns_number_gt 12326
_reflns_number_total 13157
_reflns_threshold_expression I>2\s(I)
_cod_data_source_file ja0753344si20070717_062849.cif
_cod_data_source_block gellman54
_cod_original_cell_volume 5292.6(14)
_cod_original_sg_symbol_Hall 'P 2 2ab     '
_cod_original_sg_symbol_H-M 'P 21 21 2 '
_cod_database_code 4110156

loop_
_symmetry_equiv_pos_as_xyz
'x, y, z'
'-x, -y, z'
'-x+1/2, y+1/2, -z'
'x+1/2, -y+1/2, -z'

loop_
_atom_site_label
_atom_site_type_symbol
_atom_site_fract_x
_atom_site_fract_y
_atom_site_fract_z
_atom_site_U_iso_or_equiv
_atom_site_adp_type
_atom_site_occupancy
_atom_site_symmetry_multiplicity
_atom_site_calc_flag
_atom_site_refinement_flags
_atom_site_disorder_assembly
_atom_site_disorder_group
O1 O 0.68230(6) 0.86725(8) 1.11412(16) 0.0371(3) Uani 1 1 d . . .
O2 O 0.73669(5) 0.82047(8) 0.96950(15) 0.0350(3) Uani 1 1 d . . .
O3 O 0.77442(5) 0.63307(8) 0.93619(15) 0.0319(3) Uani 1 1 d . . .
O4 O 0.76448(4) 0.68905(7) 0.56117(14) 0.0286(3) Uani 1 1 d . . .
O5 O 0.84439(4) 0.83106(7) 0.55587(13) 0.0254(3) Uani 1 1 d . . .
O6 O 0.93732(4) 0.67303(8) 0.64579(14) 0.0289(3) Uani 1 1 d . A .
O7 O 0.94799(4) 0.65662(7) 0.29925(13) 0.0260(3) Uani 1 1 d . . .
O8 O 1.05601(5) 0.82288(8) 0.40115(15) 0.0315(3) Uani 1 1 d . . .
O9 O 1.12655(5) 0.66140(8) 0.35024(14) 0.0307(3) Uani 1 1 d . . .
O10 O 1.09464(5) 0.79576(8) 0.07771(15) 0.0361(3) Uani 1 1 d . . .
O11 O 1.01859(5) 0.82870(8) 0.03033(15) 0.0357(3) Uani 1 1 d . . .
N1 N 0.69512(6) 0.74967(9) 1.11077(17) 0.0304(3) Uani 1 1 d . . .
H1 H 0.6671 0.7436 1.1493 0.036 Uiso 1 1 calc R . .
N2 N 0.69656(5) 0.65998(8) 0.88805(15) 0.0257(3) Uani 1 1 d . . .
H2 H 0.6707 0.6834 0.9133 0.031 Uiso 1 1 calc R . .
N3 N 0.72263(5) 0.78671(8) 0.62751(16) 0.0239(3) Uani 1 1 d . . .
H3 H 0.6976 0.8024 0.6718 0.029 Uiso 1 1 calc R . .
N4 N 0.81365(6) 0.79674(9) 0.74972(16) 0.0261(3) Uani 1 1 d . . .
H4 H 0.7879 0.7956 0.7998 0.031 Uiso 1 1 calc R . .
N5 N 0.86328(5) 0.65404(8) 0.56047(16) 0.0235(3) Uani 1 1 d . A .
H5 H 0.8321 0.6584 0.5738 0.028 Uiso 1 1 calc R . .
N6 N 0.90686(5) 0.74978(8) 0.38850(15) 0.0222(3) Uani 1 1 d . . .
H6 H 0.8800 0.7623 0.4280 0.027 Uiso 1 1 calc R . .
N7 N 1.02258(5) 0.73102(8) 0.51429(14) 0.0201(3) Uani 1 1 d . . .
H7 H 0.9964 0.7152 0.5535 0.024 Uiso 1 1 calc R . .
N8 N 1.04887(5) 0.66605(9) 0.28198(14) 0.0248(3) Uani 1 1 d . . .
H8 H 1.0187 0.6717 0.3066 0.030 Uiso 1 1 calc R . .
C1 C 0.66876(10) 0.98207(13) 1.1999(2) 0.0448(5) Uani 1 1 d . . .
H1A H 0.6826 0.9663 1.2831 0.067 Uiso 1 1 calc R . .
H1B H 0.6343 0.9705 1.1980 0.067 Uiso 1 1 calc R . .
H1C H 0.6730 1.0341 1.1905 0.067 Uiso 1 1 calc R . .
C2 C 0.74798(8) 0.95628(12) 1.0964(3) 0.0398(5) Uani 1 1 d . . .
H2A H 0.7635 0.9386 1.0167 0.060 Uiso 1 1 calc R . .
H2B H 0.7610 0.9306 1.1721 0.060 Uiso 1 1 calc R . .
H2C H 0.7543 1.0079 1.1058 0.060 Uiso 1 1 calc R . .
C3 C 0.67346(9) 0.96474(13) 0.9573(2) 0.0400(5) Uani 1 1 d . . .
H3A H 0.6384 0.9585 0.9589 0.060 Uiso 1 1 calc R . .
H3B H 0.6873 0.9342 0.8890 0.060 Uiso 1 1 calc R . .
H3C H 0.6812 1.0152 0.9392 0.060 Uiso 1 1 calc R . .
C4 C 0.69421(8) 0.94366(10) 1.0879(2) 0.0331(4) Uani 1 1 d . . .
C5 C 0.70731(7) 0.81451(11) 1.05665(19) 0.0294(4) Uani 1 1 d . . .
C6 C 0.72969(7) 0.69120(10) 1.10282(19) 0.0280(4) Uani 1 1 d . . .
H6A H 0.7617 0.7097 1.1325 0.034 Uiso 1 1 calc R . .
C7 C 0.71433(9) 0.63107(13) 1.1946(2) 0.0390(5) Uani 1 1 d . . .
H7A H 0.6818 0.6150 1.1717 0.058 Uiso 1 1 calc R . .
H7B H 0.7145 0.6488 1.2847 0.058 Uiso 1 1 calc R . .
H7C H 0.7368 0.5907 1.1867 0.058 Uiso 1 1 calc R . .
C8 C 0.73566(6) 0.66037(10) 0.96508(18) 0.0249(3) Uani 1 1 d . . .
C9 C 0.69573(6) 0.62221(9) 0.76492(17) 0.0236(3) Uani 1 1 d . . .
H9 H 0.7276 0.5981 0.7520 0.028 Uiso 1 1 calc R . .
C10 C 0.65586(7) 0.56494(11) 0.7585(2) 0.0294(4) Uani 1 1 d . . .
H10A H 0.6657 0.5208 0.8055 0.035 Uiso 1 1 calc R . .
H10B H 0.6256 0.5833 0.7976 0.035 Uiso 1 1 calc R . .
C11 C 0.64909(9) 0.54961(12) 0.6125(2) 0.0372(4) Uani 1 1 d . . .
H11A H 0.6636 0.5028 0.5890 0.045 Uiso 1 1 calc R . .
H11B H 0.6144 0.5485 0.5899 0.045 Uiso 1 1 calc R . .
C12 C 0.67447(7) 0.61102(11) 0.54059(19) 0.0287(4) Uani 1 1 d . . .
H12A H 0.6535 0.6305 0.4709 0.034 Uiso 1 1 calc R . .
H12B H 0.7048 0.5939 0.5006 0.034 Uiso 1 1 calc R . .
C13 C 0.68493(6) 0.66908(10) 0.64434(18) 0.0236(3) Uani 1 1 d . . .
H13 H 0.6557 0.6992 0.6598 0.028 Uiso 1 1 calc R . .
C14 C 0.72721(6) 0.71583(10) 0.60649(17) 0.0227(3) Uani 1 1 d . . .
C15 C 0.74499(8) 0.91253(11) 0.6360(3) 0.0391(5) Uani 1 1 d . . .
H15A H 0.7454 0.9099 0.7315 0.059 Uiso 1 1 calc R . .
H15B H 0.7127 0.9264 0.6063 0.059 Uiso 1 1 calc R . .
H15C H 0.7685 0.9484 0.6066 0.059 Uiso 1 1 calc R . .
C16 C 0.75807(6) 0.83886(10) 0.57902(19) 0.0266(4) Uani 1 1 d . . .
C17 C 0.75728(7) 0.84109(13) 0.4299(2) 0.0374(5) Uani 1 1 d . . .
H17A H 0.7265 0.8612 0.4002 0.056 Uiso 1 1 calc R . .
H17B H 0.7610 0.7923 0.3955 0.056 Uiso 1 1 calc R . .
H17C H 0.7838 0.8713 0.3985 0.056 Uiso 1 1 calc R . .
C18 C 0.80949(6) 0.82005(9) 0.62651(18) 0.0222(3) Uani 1 1 d . . .
C19 C 0.85971(6) 0.77322(10) 0.80302(18) 0.0269(4) Uani 1 1 d . A .
H19 H 0.8863 0.8002 0.7591 0.032 Uiso 1 1 calc R . .
C20 C 0.86284(9) 0.78564(14) 0.9519(2) 0.0410(5) Uani 1 1 d D . .
H20A H 0.8709 0.8362 0.9722 0.049 Uiso 0.559(5) 1 calc PR A 1
H20B H 0.8322 0.7728 0.9957 0.049 Uiso 0.559(5) 1 calc PR A 1
H20C H 0.8861 0.8245 0.9711 0.049 Uiso 0.441(5) 1 calc PR A 2
H20D H 0.8310 0.8000 0.9864 0.049 Uiso 0.441(5) 1 calc PR A 2
C21 C 0.90224(13) 0.7365(2) 0.9908(4) 0.0382(7) Uani 0.559(5) 1 d PD A 1
H21A H 0.8992 0.7238 1.0843 0.046 Uiso 0.559(5) 1 calc PR A 1
H21B H 0.9339 0.7598 0.9770 0.046 Uiso 0.559(5) 1 calc PR A 1
C21A C 0.87874(18) 0.7177(2) 1.0143(4) 0.0382(7) Uani 0.441(5) 1 d PD A 2
H21C H 0.8513 0.6940 1.0584 0.046 Uiso 0.441(5) 1 calc PR A 2
H21D H 0.9040 0.7275 1.0800 0.046 Uiso 0.441(5) 1 calc PR A 2
C22 C 0.89828(8) 0.66999(13) 0.9078(2) 0.0369(5) Uani 1 1 d D . .
H22A H 0.8820 0.6310 0.9565 0.044 Uiso 0.559(5) 1 calc PR A 1
H22B H 0.9306 0.6530 0.8814 0.044 Uiso 0.559(5) 1 calc PR A 1
H22C H 0.8936 0.6186 0.9294 0.044 Uiso 0.441(5) 1 calc PR A 2
H22D H 0.9330 0.6790 0.8934 0.044 Uiso 0.441(5) 1 calc PR A 2
C23 C 0.86853(6) 0.69141(10) 0.78688(18) 0.0256(3) Uani 1 1 d . A .
H23 H 0.8368 0.6662 0.7910 0.031 Uiso 1 1 calc R . .
C24 C 0.89298(6) 0.67192(9) 0.65879(18) 0.0242(3) Uani 1 1 d . . .
C25 C 0.83504(7) 0.62410(12) 0.3422(2) 0.0336(4) Uani 1 1 d . A .
H25A H 0.8187 0.6708 0.3417 0.050 Uiso 1 1 calc R . .
H25B H 0.8128 0.5871 0.3739 0.050 Uiso 1 1 calc R . .
H25C H 0.8454 0.6121 0.2534 0.050 Uiso 1 1 calc R . .
C26 C 0.87913(6) 0.62769(9) 0.43219(19) 0.0252(3) Uani 1 1 d . . .
C27 C 0.90193(8) 0.55323(10) 0.4476(3) 0.0362(4) Uani 1 1 d . A .
H27A H 0.8778 0.5195 0.4809 0.054 Uiso 1 1 calc R . .
H27B H 0.9289 0.5561 0.5092 0.054 Uiso 1 1 calc R . .
H27C H 0.9137 0.5365 0.3627 0.054 Uiso 1 1 calc R . .
C28 C 0.91537(6) 0.68001(9) 0.36901(17) 0.0212(3) Uani 1 1 d . A .
C29 C 0.93988(6) 0.80615(9) 0.34767(17) 0.0225(3) Uani 1 1 d . . .
H29 H 0.9611 0.7869 0.2771 0.027 Uiso 1 1 calc R . .
C30 C 0.91459(7) 0.87375(10) 0.2976(2) 0.0316(4) Uani 1 1 d . . .
H30A H 0.8854 0.8846 0.3496 0.038 Uiso 1 1 calc R . .
H30B H 0.9055 0.8687 0.2046 0.038 Uiso 1 1 calc R . .
C31 C 0.95317(9) 0.93167(11) 0.3159(3) 0.0408(5) Uani 1 1 d . . .
H31A H 0.9779 0.9287 0.2465 0.049 Uiso 1 1 calc R . .
H31B H 0.9387 0.9803 0.3147 0.049 Uiso 1 1 calc R . .
C32 C 0.97488(8) 0.91535(10) 0.4481(3) 0.0401(5) Uani 1 1 d . . .
H32A H 0.9564 0.9394 0.5182 0.048 Uiso 1 1 calc R . .
H32B H 1.0087 0.9320 0.4521 0.048 Uiso 1 1 calc R . .
C33 C 0.97220(6) 0.83321(9) 0.46303(19) 0.0251(3) Uani 1 1 d . . .
H33 H 0.9561 0.8213 0.5477 0.030 Uiso 1 1 calc R . .
C34 C 1.02124(6) 0.79614(9) 0.45785(18) 0.0230(3) Uani 1 1 d . . .
C35 C 1.06554(6) 0.68495(9) 0.51379(17) 0.0218(3) Uani 1 1 d . . .
C36 C 1.05031(7) 0.61167(10) 0.56950(19) 0.0279(4) Uani 1 1 d . . .
H36A H 1.0247 0.5912 0.5151 0.042 Uiso 1 1 calc R . .
H36B H 1.0384 0.6180 0.6588 0.042 Uiso 1 1 calc R . .
H36C H 1.0781 0.5792 0.5701 0.042 Uiso 1 1 calc R . .
C37 C 1.10590(7) 0.71765(11) 0.59552(19) 0.0290(4) Uani 1 1 d . . .
H37A H 1.0941 0.7269 0.6841 0.043 Uiso 1 1 calc R . .
H37B H 1.1164 0.7629 0.5558 0.043 Uiso 1 1 calc R . .
H37C H 1.1331 0.6841 0.5992 0.043 Uiso 1 1 calc R . .
C38 C 1.08358(6) 0.67108(9) 0.37276(17) 0.0232(3) Uani 1 1 d . . .
C39 C 1.05861(6) 0.65182(10) 0.14564(18) 0.0264(4) Uani 1 1 d . . .
H39 H 1.0941 0.6532 0.1296 0.032 Uiso 1 1 calc R . .
C40 C 1.03797(8) 0.57932(11) 0.0989(2) 0.0336(4) Uani 1 1 d . . .
H40A H 1.0605 0.5396 0.1188 0.040 Uiso 1 1 calc R . .
H40B H 1.0067 0.5693 0.1414 0.040 Uiso 1 1 calc R . .
C41 C 1.03165(9) 0.58801(12) -0.0492(2) 0.0398(5) Uani 1 1 d . . .
H41A H 0.9989 0.5732 -0.0760 0.048 Uiso 1 1 calc R . .
H41B H 1.0554 0.5582 -0.0966 0.048 Uiso 1 1 calc R . .
C42 C 1.03977(8) 0.66847(13) -0.07876(19) 0.0352(4) Uani 1 1 d . . .
H42A H 1.0726 0.6769 -0.1133 0.042 Uiso 1 1 calc R . .
H42B H 1.0159 0.6864 -0.1427 0.042 Uiso 1 1 calc R . .
C43 C 1.03310(6) 0.70500(10) 0.05431(18) 0.0267(3) Uani 1 1 d . . .
H43 H 0.9980 0.7066 0.0763 0.032 Uiso 1 1 calc R . .
C44 C 1.05332(7) 0.78010(11) 0.05705(18) 0.0292(4) Uani 1 1 d . . .
C45 C 1.03222(8) 0.90322(12) 0.0369(2) 0.0374(4) Uani 1 1 d . . .
H45A H 1.0517 0.9107 0.1167 0.045 Uiso 1 1 calc R . .
H45B H 1.0026 0.9325 0.0456 0.045 Uiso 1 1 calc R . .
C46 C 1.06058(8) 0.93060(11) -0.0790(2) 0.0318(4) Uani 1 1 d . . .
C47 C 1.05538(8) 0.90092(13) -0.2018(2) 0.0376(4) Uani 1 1 d . . .
H47 H 1.0353 0.8601 -0.2139 0.045 Uiso 1 1 calc R . .
C48 C 1.07958(9) 0.93074(13) -0.3080(2) 0.0397(5) Uani 1 1 d . . .
H48 H 1.0760 0.9102 -0.3923 0.048 Uiso 1 1 calc R . .
C49 C 1.10892(9) 0.99044(13) -0.2909(2) 0.0391(5) Uani 1 1 d . . .
H49 H 1.1252 1.0110 -0.3633 0.047 Uiso 1 1 calc R . .
C50 C 1.11427(9) 1.01969(12) -0.1680(2) 0.0383(5) Uani 1 1 d . . .
H50 H 1.1344 1.0604 -0.1557 0.046 Uiso 1 1 calc R . .
C51 C 1.09038(8) 0.98996(11) -0.0626(2) 0.0346(4) Uani 1 1 d . . .
H51 H 1.0944 1.0103 0.0218 0.041 Uiso 1 1 calc R . .

loop_
_atom_site_aniso_label
_atom_site_aniso_U_11
_atom_site_aniso_U_22
_atom_site_aniso_U_33
_atom_site_aniso_U_23
_atom_site_aniso_U_13
_atom_site_aniso_U_12
O1 0.0411(8) 0.0267(7) 0.0436(8) -0.0036(6) 0.0120(7) -0.0027(6)
O2 0.0370(7) 0.0308(7) 0.0373(7) -0.0006(6) 0.0090(6) -0.0029(6)
O3 0.0214(6) 0.0360(7) 0.0384(7) -0.0033(6) 0.0020(5) -0.0002(5)
O4 0.0175(5) 0.0331(7) 0.0352(7) 0.0029(6) 0.0022(5) 0.0021(5)
O5 0.0217(6) 0.0241(6) 0.0304(6) 0.0035(5) 0.0058(5) -0.0018(5)
O6 0.0171(6) 0.0351(7) 0.0344(7) 0.0097(6) -0.0002(5) -0.0016(5)
O7 0.0196(6) 0.0280(6) 0.0306(6) -0.0047(5) 0.0028(5) -0.0010(5)
O8 0.0238(6) 0.0294(6) 0.0413(7) 0.0071(6) 0.0030(5) -0.0073(5)
O9 0.0166(6) 0.0379(7) 0.0375(7) -0.0068(6) 0.0027(5) -0.0009(5)
O10 0.0287(7) 0.0388(8) 0.0409(8) 0.0013(6) -0.0002(6) -0.0083(6)
O11 0.0303(7) 0.0373(8) 0.0395(8) 0.0016(6) 0.0034(6) -0.0026(6)
N1 0.0304(8) 0.0310(8) 0.0298(8) -0.0030(6) 0.0060(6) -0.0033(6)
N2 0.0232(7) 0.0271(7) 0.0267(7) -0.0013(6) 0.0026(6) 0.0032(6)
N3 0.0151(6) 0.0270(7) 0.0297(7) 0.0054(6) 0.0035(5) -0.0006(5)
N4 0.0207(7) 0.0303(8) 0.0274(7) 0.0044(6) 0.0027(6) 0.0011(6)
N5 0.0154(6) 0.0237(7) 0.0313(7) 0.0043(6) 0.0020(5) -0.0005(5)
N6 0.0173(6) 0.0225(7) 0.0267(7) 0.0018(6) 0.0027(5) -0.0003(5)
N7 0.0161(6) 0.0207(6) 0.0235(6) 0.0000(5) 0.0034(5) -0.0005(5)
N8 0.0172(6) 0.0329(8) 0.0245(7) -0.0031(6) 0.0048(5) -0.0020(6)
C1 0.0581(15) 0.0328(11) 0.0435(12) -0.0059(9) 0.0060(11) 0.0021(10)
C2 0.0379(11) 0.0290(9) 0.0527(13) 0.0001(9) -0.0113(10) -0.0032(8)
C3 0.0396(11) 0.0415(11) 0.0389(11) 0.0017(9) -0.0060(9) 0.0011(9)
C4 0.0399(11) 0.0230(8) 0.0365(10) -0.0019(7) 0.0003(8) -0.0021(8)
C5 0.0287(9) 0.0308(9) 0.0286(8) -0.0037(7) 0.0011(7) -0.0031(7)
C6 0.0280(9) 0.0293(9) 0.0266(8) 0.0008(7) 0.0008(7) -0.0038(7)
C7 0.0455(12) 0.0394(11) 0.0320(10) 0.0078(9) 0.0066(9) -0.0012(9)
C8 0.0249(8) 0.0228(7) 0.0271(8) 0.0017(7) 0.0048(7) -0.0063(6)
C9 0.0215(8) 0.0250(8) 0.0243(8) 0.0021(6) 0.0023(6) 0.0004(6)
C10 0.0308(9) 0.0264(8) 0.0311(9) 0.0013(7) 0.0025(7) -0.0042(7)
C11 0.0445(12) 0.0331(10) 0.0339(10) 0.0004(8) -0.0017(9) -0.0081(9)
C12 0.0262(8) 0.0317(9) 0.0281(9) 0.0024(7) -0.0048(7) -0.0028(7)
C13 0.0163(7) 0.0253(8) 0.0291(8) 0.0046(7) -0.0018(6) 0.0017(6)
C14 0.0165(7) 0.0287(8) 0.0229(7) 0.0053(7) -0.0030(6) 0.0000(6)
C15 0.0266(9) 0.0279(9) 0.0628(14) 0.0086(10) 0.0076(10) 0.0029(7)
C16 0.0198(8) 0.0257(8) 0.0343(9) 0.0094(7) 0.0029(7) -0.0008(6)
C17 0.0262(9) 0.0511(12) 0.0351(10) 0.0209(9) -0.0030(8) -0.0019(9)
C18 0.0193(7) 0.0182(7) 0.0293(8) 0.0008(6) 0.0012(6) -0.0003(6)
C19 0.0230(8) 0.0320(9) 0.0257(8) 0.0041(7) -0.0025(7) -0.0015(7)
C20 0.0464(12) 0.0471(12) 0.0296(10) -0.0020(9) -0.0073(9) 0.0021(10)
C21 0.0267(16) 0.056(2) 0.0318(14) 0.0076(14) -0.0088(13) -0.0072(14)
C21A 0.0267(16) 0.056(2) 0.0318(14) 0.0076(14) -0.0088(13) -0.0072(14)
C22 0.0322(10) 0.0463(12) 0.0323(10) 0.0137(9) -0.0043(8) 0.0047(9)
C23 0.0201(8) 0.0290(9) 0.0276(8) 0.0074(7) 0.0006(6) -0.0014(6)
C24 0.0200(7) 0.0226(8) 0.0298(8) 0.0096(7) 0.0008(6) -0.0009(6)
C25 0.0214(8) 0.0410(11) 0.0383(10) -0.0110(9) -0.0015(7) -0.0082(8)
C26 0.0191(8) 0.0221(8) 0.0345(9) -0.0005(7) -0.0001(7) -0.0016(6)
C27 0.0323(10) 0.0193(8) 0.0571(13) 0.0025(8) 0.0078(9) -0.0006(7)
C28 0.0162(7) 0.0230(7) 0.0244(7) 0.0006(6) -0.0027(6) -0.0008(6)
C29 0.0204(7) 0.0213(8) 0.0259(8) 0.0039(6) 0.0009(6) 0.0002(6)
C30 0.0316(9) 0.0271(9) 0.0360(10) 0.0124(8) 0.0032(8) 0.0039(7)
C31 0.0412(12) 0.0263(9) 0.0548(13) 0.0085(9) 0.0142(10) 0.0023(8)
C32 0.0377(11) 0.0189(8) 0.0637(14) -0.0019(9) -0.0034(11) 0.0030(7)
C33 0.0218(8) 0.0200(7) 0.0334(9) -0.0004(7) 0.0001(7) 0.0004(6)
C34 0.0189(7) 0.0219(7) 0.0281(8) -0.0017(7) -0.0015(6) -0.0019(6)
C35 0.0168(7) 0.0232(8) 0.0255(7) 0.0005(6) 0.0005(6) 0.0005(6)
C36 0.0272(9) 0.0244(8) 0.0321(9) 0.0037(7) 0.0023(7) 0.0028(7)
C37 0.0213(8) 0.0361(9) 0.0296(9) -0.0018(7) -0.0021(7) -0.0032(7)
C38 0.0195(7) 0.0237(8) 0.0264(8) -0.0020(7) 0.0036(6) -0.0026(6)
C39 0.0216(8) 0.0310(9) 0.0264(8) -0.0038(7) 0.0036(7) -0.0015(7)
C40 0.0291(9) 0.0336(10) 0.0382(10) -0.0090(8) 0.0069(8) -0.0057(8)
C41 0.0390(11) 0.0400(11) 0.0403(11) -0.0149(9) -0.0028(9) -0.0003(9)
C42 0.0331(10) 0.0448(11) 0.0276(9) -0.0090(8) 0.0008(7) -0.0036(9)
C43 0.0208(8) 0.0332(9) 0.0262(8) -0.0040(7) 0.0027(6) -0.0049(7)
C44 0.0281(9) 0.0362(10) 0.0234(8) -0.0032(7) 0.0052(7) -0.0076(7)
C45 0.0383(11) 0.0351(10) 0.0387(11) -0.0024(9) 0.0074(9) 0.0013(8)
C46 0.0333(10) 0.0283(9) 0.0338(10) 0.0004(7) 0.0029(8) 0.0044(8)
C47 0.0342(10) 0.0390(11) 0.0397(11) -0.0047(9) 0.0015(9) -0.0018(9)
C48 0.0421(12) 0.0456(12) 0.0313(10) -0.0045(9) 0.0002(9) 0.0001(10)
C49 0.0437(12) 0.0400(11) 0.0336(10) 0.0059(9) 0.0058(9) 0.0035(9)
C50 0.0435(12) 0.0283(9) 0.0431(11) -0.0001(8) 0.0023(9) -0.0011(8)
C51 0.0428(11) 0.0294(9) 0.0315(9) -0.0044(8) 0.0004(8) 0.0034(8)

loop_
_atom_type_symbol
_atom_type_description
_atom_type_scat_dispersion_real
_atom_type_scat_dispersion_imag
_atom_type_scat_source
C C 0.0033 0.0016 'International Tables Vol C Tables 4.2.6.8 and 6.1.1.4'
H H 0.0000 0.0000 'International Tables Vol C Tables 4.2.6.8 and 6.1.1.4'
N N 0.0061 0.0033 'International Tables Vol C Tables 4.2.6.8 and 6.1.1.4'
O O 0.0106 0.0060 'International Tables Vol C Tables 4.2.6.8 and 6.1.1.4'

loop_
_geom_angle_atom_site_label_1
_geom_angle_atom_site_label_2
_geom_angle_atom_site_label_3
_geom_angle
_geom_angle_publ_flag
C5 O1 C4 120.46(16) yes
C44 O11 C45 116.64(16) yes
C5 N1 C6 118.24(16) ?
C8 N2 C9 121.95(15) ?
C14 N3 C16 122.10(15) ?
C18 N4 C19 121.72(15) ?
C24 N5 C26 124.70(14) ?
C28 N6 C29 123.15(14) ?
C34 N7 C35 123.18(14) ?
C38 N8 C39 123.19(15) ?
O1 C4 C3 108.94(17) ?
O1 C4 C2 110.97(17) ?
C3 C4 C2 112.77(19) ?
O1 C4 C1 102.08(17) ?
C3 C4 C1 111.64(19) ?
C2 C4 C1 109.93(19) ?
O2 C5 O1 127.23(19) ?
O2 C5 N1 122.95(18) ?
O1 C5 N1 109.82(16) ?
N1 C6 C7 109.30(17) ?
N1 C6 C8 113.78(16) ?
C7 C6 C8 108.93(16) ?
O3 C8 N2 124.43(17) ?
O3 C8 C6 118.19(17) ?
N2 C8 C6 117.14(16) ?
N2 C9 C10 112.69(15) ?
N2 C9 C13 115.35(15) ?
C10 C9 C13 102.58(14) ?
C11 C10 C9 104.98(16) ?
C12 C11 C10 105.92(16) ?
C11 C12 C13 106.10(16) ?
C14 C13 C9 112.34(14) ?
C14 C13 C12 111.85(15) ?
C9 C13 C12 101.12(14) ?
O4 C14 N3 122.31(16) ?
O4 C14 C13 120.89(16) ?
N3 C14 C13 116.78(15) ?
N3 C16 C17 110.28(16) ?
N3 C16 C15 107.64(15) ?
C17 C16 C15 110.67(18) ?
N3 C16 C18 111.22(14) ?
C17 C16 C18 109.48(15) ?
C15 C16 C18 107.49(16) ?
O5 C18 N4 122.82(16) ?
O5 C18 C16 120.33(16) ?
N4 C18 C16 116.67(15) ?
N4 C19 C20 111.98(17) ?
N4 C19 C23 113.16(15) ?
C20 C19 C23 104.07(16) ?
C21 C20 C21A 30.4(2) ?
C21 C20 C19 102.4(2) ?
C21A C20 C19 108.3(2) ?
C20 C21 C22 107.5(2) ?
C20 C21A C22 107.2(3) ?
C21 C22 C21A 30.0(2) ?
C21 C22 C23 106.3(2) ?
C21A C22 C23 103.7(2) ?
C24 C23 C22 113.14(15) ?
C24 C23 C19 113.35(14) ?
C22 C23 C19 104.64(16) ?
O6 C24 N5 122.24(17) ?
O6 C24 C23 122.15(17) ?
N5 C24 C23 115.61(15) ?
N5 C26 C27 109.45(16) ?
N5 C26 C25 108.26(15) ?
C27 C26 C25 110.65(16) ?
N5 C26 C28 111.10(14) ?
C27 C26 C28 110.16(15) ?
C25 C26 C28 107.19(16) ?
O7 C28 N6 124.07(16) ?
O7 C28 C26 119.97(15) ?
N6 C28 C26 115.82(15) ?
N6 C29 C30 113.60(15) ?
N6 C29 C33 112.05(14) ?
C30 C29 C33 104.59(15) ?
C29 C30 C31 102.50(16) ?
C32 C31 C30 104.32(17) ?
C31 C32 C33 105.61(18) ?
C34 C33 C32 113.72(15) ?
C34 C33 C29 109.83(14) ?
C32 C33 C29 105.78(16) ?
O8 C34 N7 123.09(16) ?
O8 C34 C33 122.19(16) ?
N7 C34 C33 114.64(15) ?
N7 C35 C37 111.21(15) ?
N7 C35 C36 107.03(14) ?
C37 C35 C36 110.60(15) ?
N7 C35 C38 111.26(14) ?
C37 C35 C38 109.92(14) ?
C36 C35 C38 106.70(14) ?
O9 C38 N8 123.82(16) ?
O9 C38 C35 120.87(16) ?
N8 C38 C35 115.18(14) ?
N8 C39 C43 112.60(15) ?
N8 C39 C40 112.97(16) ?
C43 C39 C40 101.71(15) ?
C41 C40 C39 104.90(17) ?
C40 C41 C42 106.22(17) ?
C43 C42 C41 103.73(17) ?
C44 C43 C42 112.48(16) ?
C44 C43 C39 114.50(15) ?
C42 C43 C39 101.58(16) ?
O10 C44 O11 123.70(19) ?
O10 C44 C43 125.70(19) ?
O11 C44 C43 110.59(16) ?
O11 C45 C46 115.13(17) ?
C47 C46 C51 119.3(2) ?
C47 C46 C45 121.7(2) ?
C51 C46 C45 118.86(19) ?
C46 C47 C48 120.1(2) ?
C49 C48 C47 120.2(2) ?
C50 C49 C48 119.6(2) ?
C49 C50 C51 120.2(2) ?
C50 C51 C46 120.6(2) ?

loop_
_geom_bond_atom_site_label_1
_geom_bond_atom_site_label_2
_geom_bond_distance
_geom_bond_publ_flag
O1 C5 1.339(2) yes
O1 C4 1.484(2) yes
O2 C5 1.215(2) yes
O3 C8 1.226(2) yes
O4 C14 1.239(2) yes
O5 C18 1.227(2) yes
O6 C24 1.238(2) yes
O7 C28 1.233(2) yes
O8 C34 1.231(2) yes
O9 C38 1.228(2) yes
O10 C44 1.202(2) yes
O11 C44 1.350(3) yes
O11 C45 1.439(3) yes
N1 C5 1.370(3) ?
N1 C6 1.453(3) ?
N2 C8 1.342(2) ?
N2 C9 1.444(2) ?
N3 C14 1.342(2) ?
N3 C16 1.468(2) ?
N4 C18 1.340(2) ?
N4 C19 1.458(2) ?
N5 C24 1.344(2) ?
N5 C26 1.470(2) ?
N6 C28 1.334(2) ?
N6 C29 1.454(2) ?
N7 C34 1.343(2) ?
N7 C35 1.469(2) ?
N8 C38 1.343(2) ?
N8 C39 1.447(2) ?
C1 C4 1.525(3) ?
C2 C4 1.514(3) ?
C3 C4 1.509(3) ?
C6 C7 1.523(3) ?
C6 C8 1.533(3) ?
C9 C10 1.538(3) ?
C9 C13 1.542(2) ?
C10 C11 1.535(3) ?
C11 C12 1.531(3) ?
C12 C13 1.543(3) ?
C13 C14 1.511(2) ?
C15 C16 1.534(3) ?
C16 C17 1.529(3) ?
C16 C18 1.548(2) ?
C19 C20 1.545(3) ?
C19 C23 1.551(3) ?
C20 C21 1.481(4) ?
C20 C21A 1.485(5) ?
C21 C22 1.505(4) ?
C21A C22 1.507(5) ?
C22 C23 1.541(3) ?
C23 C24 1.521(3) ?
C25 C26 1.534(3) ?
C26 C27 1.531(3) ?
C26 C28 1.542(2) ?
C29 C30 1.529(2) ?
C29 C33 1.567(3) ?
C30 C31 1.531(3) ?
C31 C32 1.513(4) ?
C32 C33 1.537(3) ?
C33 C34 1.527(2) ?
C35 C37 1.525(2) ?
C35 C36 1.537(2) ?
C35 C38 1.551(2) ?
C39 C43 1.535(3) ?
C39 C40 1.542(3) ?
C40 C41 1.536(3) ?
C41 C42 1.544(3) ?
C42 C43 1.535(3) ?
C43 C44 1.506(3) ?
C45 C46 1.513(3) ?
C46 C47 1.382(3) ?
C46 C51 1.390(3) ?
C47 C48 1.394(3) ?
C48 C49 1.388(3) ?
C49 C50 1.380(3) ?
C50 C51 1.383(3) ?

loop_
_geom_hbond_atom_site_label_D
_geom_hbond_atom_site_label_H
_geom_hbond_atom_site_label_A
_geom_hbond_distance_DH
_geom_hbond_distance_HA
_geom_hbond_distance_DA
_geom_hbond_angle_DHA
_geom_hbond_site_symmetry_A
N2 H2 O10 0.88 2.15 2.968(2) 154.8 4_466
N3 H3 O9 0.88 2.10 2.8459(19) 142.6 4_466
N4 H4 O2 0.88 2.29 3.135(2) 160.1 .
N5 H5 O4 0.88 1.97 2.8190(19) 162.9 .
N6 H6 O5 0.88 2.08 2.870(2) 148.7 .
N7 H7 O6 0.88 2.05 2.9295(19) 176.9 .
N8 H8 O7 0.88 1.99 2.8116(19) 155.9 .
